data_4106233
loop_
_publ_author_name
'Vincent N. G. Lindsay'
'Cyril Nicolas'
'Andr\'e B. Charette'

_publ_section_title
;
 Asymmetric Rh(II)-Catalyzed Cyclopropanation of Alkenes with Diacceptor
 Diazo Compounds: p-Methoxyphenyl Ketone as a General Stereoselectivity
 Controlling Group
;
_journal_name_full 'Journal of the American Chemical Society'
_journal_page_first 8972
_journal_page_last 8981
_journal_paper_doi 10.1021/ja201237j
_journal_volume 133
_journal_year 2011
_chemical_absolute_configuration rmad
_chemical_compound_source 'Synthesized by the authors. See text'
_chemical_formula_moiety 'C18 H14 Cl N O2'
_chemical_formula_sum 'C18 H14 Cl N O2'
_chemical_formula_weight 311.75
_chemical_name_systematic
; 
 ? 
;
_space_group_IT_number 4
_symmetry_cell_setting monoclinic
_symmetry_space_group_name_Hall 'P 2yb'
_symmetry_space_group_name_H-M 'P 1 21 1'
_atom_sites_solution_hydrogens geom
_atom_sites_solution_primary direct
_atom_sites_solution_secondary difmap
_audit_creation_method SHELXL-97
_cell_angle_alpha 90
_cell_angle_beta 94.675(16)
_cell_angle_gamma 90
_cell_formula_units_Z 2
_cell_length_a 11.940(4)
_cell_length_b 5.2913(18)
_cell_length_c 12.294(4)
_cell_measurement_reflns_used 3471
_cell_measurement_temperature 200
_cell_measurement_theta_max 69.03
_cell_measurement_theta_min 3.61
_cell_volume 774.1(4)
_computing_cell_refinement 'SAINT V7.68A(Bruker AXS, 2009)'
_computing_data_collection 'APEX2  (Bruker AXS, 2009)'
_computing_data_reduction 'SAINT V7.68A(Bruker AXS, 2009)'
_computing_molecular_graphics 'SHELXTL v6.12 (Bruker AXS, 2001)'
_computing_publication_material 'UdMX (Maris, 2004)'
_computing_structure_refinement 'SHELXL97 (Sheldrick, 2008)'
_computing_structure_solution 'SHELXS97 (Sheldrick, 2008)'
_diffrn_ambient_temperature 200
_diffrn_detector_area_resol_mean 5.5
_diffrn_measured_fraction_theta_full 0.966
_diffrn_measured_fraction_theta_max 0.966
_diffrn_measurement_device_type 'Bruker Smart 6000'
_diffrn_measurement_method \w
_diffrn_radiation_monochromator 'Montel 200 optics'
_diffrn_radiation_source 'Rotating Anode'
_diffrn_radiation_type CuK\a
_diffrn_radiation_wavelength 1.54178
_diffrn_reflns_av_R_equivalents 0.035
_diffrn_reflns_av_sigmaI/netI 0.0349
_diffrn_reflns_limit_h_max 14
_diffrn_reflns_limit_h_min -14
_diffrn_reflns_limit_k_max 6
_diffrn_reflns_limit_k_min -5
_diffrn_reflns_limit_l_max 15
_diffrn_reflns_limit_l_min -15
_diffrn_reflns_number 10910
_diffrn_reflns_theta_full 72.63
_diffrn_reflns_theta_max 72.63
_diffrn_reflns_theta_min 3.61
_exptl_absorpt_coefficient_mu 2.234
_exptl_absorpt_correction_T_max 0.9563
_exptl_absorpt_correction_T_min 0.7571
_exptl_absorpt_correction_type multi-scan
_exptl_absorpt_process_details 'Sadabs (Sheldrick, 2008)'
_exptl_crystal_colour Colorless
_exptl_crystal_density_diffrn 1.337
_exptl_crystal_description NEEDLE
_exptl_crystal_F_000 324
_exptl_crystal_size_max 0.26
_exptl_crystal_size_mid 0.04
_exptl_crystal_size_min 0.02
_refine_diff_density_max 0.206
_refine_diff_density_min -0.266
_refine_diff_density_rms 0.071
_refine_ls_abs_structure_details 'Flack H D (1983), 748 Friedel Pairs'
_refine_ls_abs_structure_Flack 0.03(2)
_refine_ls_extinction_method none
_refine_ls_goodness_of_fit_ref 1.030
_refine_ls_hydrogen_treatment constr
_refine_ls_matrix_type full
_refine_ls_number_parameters 200
_refine_ls_number_reflns 2472
_refine_ls_number_restraints 1
_refine_ls_restrained_S_all 1.030
_refine_ls_R_factor_all 0.0530
_refine_ls_R_factor_gt 0.0416
_refine_ls_shift/su_max 0.000
_refine_ls_shift/su_mean 0.000
_refine_ls_structure_factor_coef Fsqd
_refine_ls_weighting_details 'calc w=1/[\s^2^(Fo^2^)+(0.0698P)^2^] where P=(Fo^2^+2Fc^2^)/3'
_refine_ls_weighting_scheme calc
_refine_ls_wR_factor_gt 0.1022
_refine_ls_wR_factor_ref 0.1138
_reflns_number_gt 1992
_reflns_number_total 2472
_reflns_threshold_expression I>2\s(I)
_cod_data_source_file ja201237j_si_004.cif
_cod_data_source_block cha203
_cod_database_code 4106233

loop_
_symmetry_equiv_pos_as_xyz
'x, y, z'
'-x, y+1/2, -z'

loop_
_atom_site_label
_atom_site_type_symbol
_atom_site_fract_x
_atom_site_fract_y
_atom_site_fract_z
_atom_site_U_iso_or_equiv
_atom_site_adp_type
_atom_site_occupancy
_atom_site_symmetry_multiplicity
_atom_site_calc_flag
_atom_site_refinement_flags
Cl24 Cl 0.96181(7) 0.0213(2) 0.09907(7) 0.0940(3) Uani 1 1 d .
C1 C 0.71718(19) 0.4749(5) 0.5554(2) 0.0494(6) Uani 1 1 d .
C2 C 0.6997(2) 0.7148(6) 0.4881(2) 0.0598(7) Uani 1 1 d .
H2A H 0.6332 0.8197 0.5005 0.072 Uiso 1 1 calc R
H2B H 0.7674 0.8123 0.4728 0.072 Uiso 1 1 calc R
C3 C 0.6798(2) 0.4748(5) 0.4298(2) 0.0519(6) Uani 1 1 d .
H3 H 0.5983 0.4355 0.4129 0.062 Uiso 1 1 calc R
C4 C 0.8337(2) 0.4175(5) 0.5857(2) 0.0574(7) Uani 1 1 d .
N4 N 0.9265(2) 0.3797(6) 0.6076(2) 0.0839(9) Uani 1 1 d .
O11 O 0.53511(14) 0.5121(5) 0.60862(15) 0.0676(5) Uani 1 1 d .
C11 C 0.6252(2) 0.4039(5) 0.6263(2) 0.0532(7) Uani 1 1 d .
C12 C 0.6398(2) 0.2097(6) 0.7131(2) 0.0510(6) Uani 1 1 d .
C13 C 0.7291(2) 0.0402(6) 0.7277(2) 0.0557(6) Uani 1 1 d .
H13 H 0.7871 0.0469 0.6793 0.067 Uiso 1 1 calc R
C14 C 0.7360(2) -0.1362(6) 0.8099(2) 0.0582(7) Uani 1 1 d .
H14 H 0.7986 -0.2474 0.8184 0.070 Uiso 1 1 calc R
C15 C 0.6514(2) -0.1519(6) 0.8806(2) 0.0555(6) Uani 1 1 d .
C16 C 0.5608(2) 0.0141(8) 0.8672(2) 0.0684(8) Uani 1 1 d .
H16 H 0.5026 0.0054 0.9153 0.082 Uiso 1 1 calc R
C17 C 0.5551(2) 0.1887(6) 0.7856(3) 0.0658(8) Uani 1 1 d .
H17 H 0.4923 0.2992 0.7775 0.079 Uiso 1 1 calc R
O18 O 0.65029(17) -0.3137(4) 0.96527(17) 0.0713(6) Uani 1 1 d .
C18 C 0.7417(3) -0.4861(8) 0.9849(3) 0.0727(8) Uani 1 1 d .
H18A H 0.8113 -0.3912 1.0027 0.109 Uiso 1 1 calc R
H18B H 0.7492 -0.5881 0.9194 0.109 Uiso 1 1 calc R
H18C H 0.7274 -0.5971 1.0460 0.109 Uiso 1 1 calc R
C21 C 0.75267(19) 0.3695(5) 0.3486(2) 0.0498(6) Uani 1 1 d .
C22 C 0.8579(2) 0.4682(6) 0.3310(2) 0.0591(7) Uani 1 1 d .
H22 H 0.8857 0.6108 0.3717 0.071 Uiso 1 1 calc R
C23 C 0.9221(2) 0.3596(6) 0.2546(2) 0.0636(8) Uani 1 1 d .
H23 H 0.9940 0.4269 0.2433 0.076 Uiso 1 1 calc R
C24 C 0.8818(2) 0.1557(6) 0.1957(2) 0.0587(7) Uani 1 1 d .
C25 C 0.7777(2) 0.0546(7) 0.2106(2) 0.0626(7) Uani 1 1 d .
H25 H 0.7504 -0.0876 0.1694 0.075 Uiso 1 1 calc R
C26 C 0.7137(2) 0.1643(6) 0.2868(2) 0.0561(7) Uani 1 1 d .
H26 H 0.6414 0.0973 0.2970 0.067 Uiso 1 1 calc R

loop_
_atom_site_aniso_label
_atom_site_aniso_U_11
_atom_site_aniso_U_22
_atom_site_aniso_U_33
_atom_site_aniso_U_23
_atom_site_aniso_U_13
_atom_site_aniso_U_12
Cl24 0.0886(5) 0.1099(7) 0.0896(6) -0.0202(6) 0.0452(4) -0.0107(6)
C1 0.0433(11) 0.0531(15) 0.0514(13) 0.0023(12) 0.0020(10) 0.0030(11)
C2 0.0623(16) 0.0576(18) 0.0595(17) 0.0057(14) 0.0050(14) 0.0106(14)
C3 0.0450(12) 0.0598(18) 0.0504(14) -0.0009(13) 0.0012(11) 0.0040(12)
C4 0.0507(14) 0.0600(18) 0.0609(17) 0.0089(13) 0.0009(13) -0.0003(12)
N4 0.0504(13) 0.095(2) 0.104(2) 0.0252(17) -0.0065(14) -0.0024(14)
O11 0.0495(9) 0.0818(14) 0.0722(12) 0.0090(12) 0.0093(8) 0.0170(10)
C11 0.0472(13) 0.0604(18) 0.0520(15) -0.0028(13) 0.0045(12) 0.0063(11)
C12 0.0475(12) 0.0558(16) 0.0503(14) -0.0039(12) 0.0074(11) 0.0011(11)
C13 0.0547(14) 0.0575(16) 0.0573(15) 0.0002(14) 0.0183(12) 0.0045(13)
C14 0.0557(14) 0.0565(17) 0.0645(17) 0.0013(15) 0.0168(13) 0.0063(13)
C15 0.0532(14) 0.0589(16) 0.0555(16) 0.0014(14) 0.0110(12) -0.0038(12)
C16 0.0526(14) 0.084(2) 0.0712(18) 0.012(2) 0.0240(13) 0.0097(16)
C17 0.0482(14) 0.076(2) 0.0754(19) 0.0057(18) 0.0162(14) 0.0116(14)
O18 0.0680(12) 0.0767(14) 0.0721(13) 0.0212(12) 0.0229(10) 0.0027(11)
C18 0.0772(19) 0.069(2) 0.0722(19) 0.0171(18) 0.0060(15) 0.0014(18)
C21 0.0413(11) 0.0565(16) 0.0517(14) 0.0054(13) 0.0045(11) 0.0010(11)
C22 0.0486(12) 0.0611(18) 0.0678(17) -0.0061(14) 0.0067(12) -0.0086(12)
C23 0.0505(14) 0.070(2) 0.0722(19) 0.0018(17) 0.0138(14) -0.0072(14)
C24 0.0580(15) 0.0651(19) 0.0550(16) 0.0033(14) 0.0173(13) -0.0004(14)
C25 0.0681(16) 0.0632(18) 0.0585(16) -0.0017(15) 0.0169(13) -0.0159(15)
C26 0.0524(13) 0.0632(18) 0.0539(15) 0.0007(14) 0.0114(12) -0.0136(13)

loop_
_atom_type_symbol
_atom_type_description
_atom_type_scat_dispersion_real
_atom_type_scat_dispersion_imag
_atom_type_scat_source
C C 0.0181 0.0091 'International Tables Vol C Tables 4.2.6.8 and 6.1.1.4'
H H 0.0000 0.0000 'International Tables Vol C Tables 4.2.6.8 and 6.1.1.4'
N N 0.0311 0.0180 'International Tables Vol C Tables 4.2.6.8 and 6.1.1.4'
O O 0.0492 0.0322 'International Tables Vol C Tables 4.2.6.8 and 6.1.1.4'
Cl Cl 0.3639 0.7018 'International Tables Vol C Tables 4.2.6.8 and 6.1.1.4'

loop_
_geom_angle_atom_site_label_1
_geom_angle_atom_site_label_2
_geom_angle_atom_site_label_3
_geom_angle
_geom_angle_publ_flag
C4 C1 C11 122.2(2) y
C4 C1 C2 113.7(2) y
C11 C1 C2 116.7(2) y
C4 C1 C3 116.3(2) y
C11 C1 C3 114.0(2) y
C2 C1 C3 56.64(18) y
C3 C2 C1 63.47(19) y
C3 C2 H2A 117.4 ?
C1 C2 H2A 117.4 ?
C3 C2 H2B 117.4 ?
C1 C2 H2B 117.4 ?
H2A C2 H2B 114.5 ?
C2 C3 C21 124.9(2) y
C2 C3 C1 59.90(18) y
C21 C3 C1 121.68(19) y
C2 C3 H3 113.4 ?
C21 C3 H3 113.4 ?
C1 C3 H3 113.4 ?
N4 C4 C1 177.6(3) y
O11 C11 C12 120.2(2) y
O11 C11 C1 117.0(2) y
C12 C11 C1 122.8(2) y
C13 C12 C17 116.7(3) y
C13 C12 C11 125.7(2) y
C17 C12 C11 117.6(2) y
C14 C13 C12 122.1(2) y
C14 C13 H13 118.9 ?
C12 C13 H13 118.9 ?
C13 C14 C15 119.9(3) y
C13 C14 H14 120.1 ?
C15 C14 H14 120.1 ?
O18 C15 C14 125.1(3) y
O18 C15 C16 115.8(2) y
C14 C15 C16 119.1(3) y
C17 C16 C15 120.5(2) y
C17 C16 H16 119.8 ?
C15 C16 H16 119.8 ?
C16 C17 C12 121.7(3) y
C16 C17 H17 119.1 ?
C12 C17 H17 119.1 ?
C15 O18 C18 118.7(2) y
O18 C18 H18A 109.5 ?
O18 C18 H18B 109.5 ?
H18A C18 H18B 109.5 ?
O18 C18 H18C 109.5 ?
H18A C18 H18C 109.5 ?
H18B C18 H18C 109.5 ?
C26 C21 C22 118.5(2) y
C26 C21 C3 118.3(2) y
C22 C21 C3 123.3(3) y
C23 C22 C21 120.4(3) y
C23 C22 H22 119.8 ?
C21 C22 H22 119.8 ?
C24 C23 C22 119.8(2) y
C24 C23 H23 120.1 ?
C22 C23 H23 120.1 ?
C23 C24 C25 121.2(3) y
C23 C24 CL24 119.8(2) y
C25 C24 CL24 119.0(2) y
C24 C25 C26 118.8(3) y
C24 C25 H25 120.6 ?
C26 C25 H25 120.6 ?
C21 C26 C25 121.4(2) y
C21 C26 H26 119.3 ?
C25 C26 H26 119.3 ?

loop_
_geom_bond_atom_site_label_1
_geom_bond_atom_site_label_2
_geom_bond_distance
_geom_bond_publ_flag
Cl24 C24 1.736(3) y
C1 C4 1.443(3) y
C1 C11 1.504(3) y
C1 C2 1.521(4) y
C1 C3 1.573(4) y
C2 C3 1.468(4) y
C2 H2a 0.9900 ?
C2 H2b 0.9900 ?
C3 C21 1.486(3) y
C3 H3 1.0000 ?
C4 N4 1.137(3) y
O11 C11 1.222(3) y
C11 C12 1.481(4) y
C12 C13 1.394(4) y
C12 C17 1.406(3) y
C13 C14 1.373(4) y
C13 H13 0.9500 ?
C14 C15 1.387(3) y
C14 H14 0.9500 ?
C15 O18 1.349(3) y
C15 C16 1.393(4) y
C16 C17 1.361(5) y
C16 H16 0.9500 ?
C17 H17 0.9500 ?
O18 C18 1.428(4) y
C18 H18a 0.9800 ?
C18 H18b 0.9800 ?
C18 H18c 0.9800 ?
C21 C26 1.383(4) y
C21 C22 1.393(3) y
C22 C23 1.384(4) y
C22 H22 0.9500 ?
C23 C24 1.365(4) y
C23 H23 0.9500 ?
C24 C25 1.379(4) y
C25 C26 1.384(4) y
C25 H25 0.9500 ?
C26 H26 0.9500 ?

loop_
_geom_torsion_atom_site_label_1
_geom_torsion_atom_site_label_2
_geom_torsion_atom_site_label_3
_geom_torsion_atom_site_label_4
_geom_torsion
_geom_torsion_publ_flag
C4 C1 C2 C3 106.9(2) y
C11 C1 C2 C3 -102.3(2) y
C1 C2 C3 C21 -109.6(3) y
C4 C1 C3 C2 -102.2(3) y
C11 C1 C3 C2 107.2(3) y
C4 C1 C3 C21 12.6(4) y
C11 C1 C3 C21 -138.0(3) y
C2 C1 C3 C21 114.8(3) y
C4 C1 C11 O11 162.4(3) y
C2 C1 C11 O11 14.3(4) y
C3 C1 C11 O11 -49.0(3) y
C4 C1 C11 C12 -18.6(4) y
C2 C1 C11 C12 -166.7(2) y
C3 C1 C11 C12 130.0(2) y
O11 C11 C12 C13 167.0(3) y
C1 C11 C12 C13 -12.0(4) y
O11 C11 C12 C17 -11.3(4) y
C1 C11 C12 C17 169.7(3) y
C17 C12 C13 C14 -1.2(4) y
C11 C12 C13 C14 -179.4(3) y
C12 C13 C14 C15 1.0(5) y
C13 C14 C15 O18 -178.6(3) y
C13 C14 C15 C16 -0.5(4) y
O18 C15 C16 C17 178.6(3) y
C14 C15 C16 C17 0.2(5) y
C15 C16 C17 C12 -0.5(5) y
C13 C12 C17 C16 1.0(5) y
C11 C12 C17 C16 179.4(3) y
C14 C15 O18 C18 -0.7(4) y
C16 C15 O18 C18 -178.9(3) y
C2 C3 C21 C26 -169.2(2) y
C1 C3 C21 C26 117.5(3) y
C2 C3 C21 C22 10.3(4) y
C1 C3 C21 C22 -62.9(4) y
C26 C21 C22 C23 -1.0(4) y
C3 C21 C22 C23 179.4(3) y
C21 C22 C23 C24 0.4(5) y
C22 C23 C24 C25 0.0(5) y
C22 C23 C24 CL24 179.4(2) y
C23 C24 C25 C26 0.2(5) y
CL24 C24 C25 C26 -179.2(2) y
C22 C21 C26 C25 1.3(4) y
C3 C21 C26 C25 -179.2(3) y
C24 C25 C26 C21 -0.8(4) y
